data_2101953
loop_
_publ_author_name
'Belaj, F.'

_publ_section_title
;
 Structures of the Phosphazenes [ClC(NPCl~3~)~2~]^+^PCl~6~^{-^} and
 [CH~3~C(NPCl~3~)~2~]^+^SbCl~6~^{-^} at 90 K
;
_journal_issue 6
_journal_name_full 'Acta Crystallographica Section B'
_journal_page_first 953
_journal_page_last 960
_journal_paper_doi 10.1107/S0108768197008343
_journal_volume 53
_journal_year 1997
_chemical_formula_moiety 'C2 H3 Cl6 N2 P2 1+, Cl6 Sb 1-'
_chemical_formula_structural '(C H3 C(N P Cl3)2) (Sb Cl6)'
_chemical_formula_sum 'C2 H3 Cl12 N2 P2 Sb'
_chemical_formula_weight 664.19
_chemical_melting_point 453.15
_chemical_name_common
;
 Methyl-bis(trichlorophosphazeno)methyl hexachloroantimonate
;
_chemical_name_systematic
;
 [N-(acetimidoyl) phosphorimidic trichloridato]trichlorophosphorus
 hexachloroantimonate
;
_space_group_IT_number 2
_symmetry_cell_setting triclinic
_symmetry_space_group_name_Hall '-P 1'
_symmetry_space_group_name_H-M 'P -1'
_audit_creation_method SHELXL
_cell_angle_alpha 90.090(10)
_cell_angle_beta 91.170(10)
_cell_angle_gamma 108.860(10)
_cell_formula_units_Z 4
_cell_length_a 12.1330(10)
_cell_length_b 12.2290(10)
_cell_length_c 13.975(2)
_cell_measurement_reflns_used 70
_cell_measurement_temperature 90(2)
_cell_measurement_theta_max 18.4
_cell_measurement_theta_min 15.6
_cell_volume 1961.7(4)
_computing_cell_refinement 'local program'
_computing_data_collection 'local program'
_computing_data_reduction 'local program'
_computing_molecular_graphics 'ORTEP (Johnson, 1965)'
_computing_publication_material 'SHELXL-93 (Sheldrick, 1993)'
_computing_structure_refinement 'SHELXL-93 (Sheldrick, 1993)'
_computing_structure_solution 'SHELXS-86 (Sheldrick, 1985)'
_diffrn_ambient_temperature 90(2)
_diffrn_measurement_device 'Stoe 4-circle diffractometer'
_diffrn_measurement_method 'profile data from omega - scans'
_diffrn_radiation_monochromator graphite
_diffrn_radiation_source 'fine-focus sealed tube'
_diffrn_radiation_type MoK\a
_diffrn_radiation_wavelength 0.71069
_diffrn_reflns_av_R_equivalents 0.0263
_diffrn_reflns_av_sigmaI/netI 0.0466
_diffrn_reflns_limit_h_max 17
_diffrn_reflns_limit_h_min -17
_diffrn_reflns_limit_k_max 17
_diffrn_reflns_limit_k_min -17
_diffrn_reflns_limit_l_max 19
_diffrn_reflns_limit_l_min 0
_diffrn_reflns_number 12700
_diffrn_reflns_theta_max 30.02
_diffrn_reflns_theta_min 2.88
_diffrn_standards_decay_% 1.48
_diffrn_standards_interval_count 100
_diffrn_standards_number 3
_exptl_absorpt_coefficient_mu 3.189
_exptl_absorpt_correction_T_max 0.876
_exptl_absorpt_correction_T_min 0.563
_exptl_absorpt_correction_type refdelf
_exptl_crystal_colour 'pale yellow'
_exptl_crystal_density_diffrn 2.249
_exptl_crystal_description block
_exptl_crystal_F_000 1256
_exptl_crystal_size_max 0.35
_exptl_crystal_size_mid 0.30
_exptl_crystal_size_min 0.20
_refine_diff_density_max 1.045
_refine_diff_density_min -1.270
_refine_ls_extinction_method none
_refine_ls_goodness_of_fit_all 1.033
_refine_ls_goodness_of_fit_obs 1.075
_refine_ls_hydrogen_treatment 'common Uiso for each rigid CH3 group (AFIX 35)'
_refine_ls_matrix_type full
_refine_ls_number_parameters 365
_refine_ls_number_reflns 11416
_refine_ls_number_restraints 0
_refine_ls_restrained_S_all 1.049
_refine_ls_restrained_S_obs 1.075
_refine_ls_R_factor_all 0.0481
_refine_ls_R_factor_obs 0.0357
_refine_ls_shift/esd_max -0.002
_refine_ls_shift/esd_mean 0.000
_refine_ls_structure_factor_coef Fsqd
_refine_ls_weighting_details 'w=1/[\s^2^(Fo^2^)+(0.0422P)^2^+2.0943P] where P=(Fo^2^+2Fc^2^)/3'
_refine_ls_weighting_scheme calc
_refine_ls_wR_factor_all 0.0932
_refine_ls_wR_factor_obs 0.0861
_reflns_number_observed 9316
_reflns_number_total 11420
_reflns_observed_criterion >2sigma(I)
_cod_data_source_file se0217.cif
_cod_data_source_block ch3p26
_cod_depositor_comments
;
The following automatic conversions were performed:

'_chemical_melting_point' value '180_C' was changed to '453.15' - it
was converted from degrees Celsius(C) to Kelvins(K).

Automatic conversion script
Id: cif_fix_values 1646 2011-03-28 12:23:43Z adriana 

The following automatic conversions were performed:

'_chemical_melting_point' value '180_C' was changed to '453.15' - it
was converted from degrees Celsius(C) to Kelvins(K).

Automatic conversion script
Id: cif_fix_values 1715 2011-07-08 13:25:40Z adriana 

The following automatic conversions were performed:

'_refine_ls_weighting_scheme' value 'calc
w=1/[\s^2^(Fo^2^)+(0.0422P)^2^+2.0943P] where P=(Fo^2^+2Fc^2^)/3' was
changed to 'calc'. New tag '_refine_ls_weighting_details' was
created. The value of the new tag was set to
'w=1/[\s^2^(Fo^2^)+(0.0422P)^2^+2.0943P] where P=(Fo^2^+2Fc^2^)/3'.

Automatic conversion script
Id: cif_fix_values 3143 2015-03-26 13:38:13Z robertas 
;
_cod_database_code 2101953

loop_
_symmetry_equiv_pos_as_xyz
'x, y, z'
'-x, -y, -z'

loop_
_atom_site_aniso_label
_atom_site_aniso_U_11
_atom_site_aniso_U_22
_atom_site_aniso_U_33
_atom_site_aniso_U_12
_atom_site_aniso_U_13
_atom_site_aniso_U_23
C1 0.017(2) 0.016(2) 0.018(2) 0.0078(13) 0.0013(13) 0.0000(13)
C11 0.023(2) 0.022(2) 0.028(2) 0.0052(15) 0.010(2) 0.001(2)
N11 0.0198(15) 0.0199(15) 0.0154(14) 0.0061(12) 0.0034(11) 0.0006(12)
P11 0.0193(4) 0.0165(4) 0.0128(4) 0.0078(3) 0.0007(3) -0.0009(3)
Cl11 0.0177(4) 0.0403(6) 0.0311(5) 0.0095(4) -0.0015(4) -0.0069(4)
Cl12 0.0610(7) 0.0201(4) 0.0218(5) 0.0200(5) -0.0073(5) -0.0033(4)
Cl13 0.0279(5) 0.0328(5) 0.0138(4) 0.0094(4) 0.0045(3) 0.0022(3)
N12 0.0160(14) 0.0175(14) 0.022(2) 0.0057(11) 0.0000(12) -0.0030(12)
P12 0.0199(4) 0.0156(4) 0.0136(4) 0.0078(3) -0.0021(3) -0.0016(3)
Cl14 0.0192(4) 0.0242(4) 0.0175(4) 0.0088(3) 0.0037(3) 0.0016(3)
Cl15 0.0333(5) 0.0185(4) 0.0252(4) 0.0138(4) -0.0024(4) 0.0004(3)
Cl16 0.0354(5) 0.0301(5) 0.0163(4) 0.0152(4) -0.0079(4) -0.0065(4)
C2 0.016(2) 0.018(2) 0.017(2) 0.0092(13) 0.0005(13) -0.0036(13)
C21 0.018(2) 0.022(2) 0.021(2) 0.0051(14) -0.0030(14) -0.0043(14)
N21 0.0170(14) 0.0192(14) 0.0154(14) 0.0043(12) -0.0003(11) -0.0015(11)
P21 0.0136(4) 0.0160(4) 0.0135(4) 0.0061(3) -0.0008(3) -0.0009(3)
Cl21 0.0157(4) 0.0331(5) 0.0229(4) 0.0117(4) -0.0002(3) -0.0002(4)
Cl22 0.0259(4) 0.0164(4) 0.0248(4) 0.0078(3) 0.0016(4) -0.0007(3)
Cl23 0.0237(4) 0.0227(4) 0.0133(4) 0.0074(3) -0.0034(3) -0.0018(3)
N22 0.0163(14) 0.0195(14) 0.0174(14) 0.0049(11) 0.0023(11) -0.0026(12)
P22 0.0166(4) 0.0186(4) 0.0136(4) 0.0067(3) 0.0022(3) -0.0014(3)
Cl24 0.0180(4) 0.0291(5) 0.0224(4) 0.0114(3) 0.0004(3) 0.0016(4)
Cl25 0.0271(5) 0.0190(4) 0.0273(5) 0.0090(3) -0.0001(4) -0.0064(3)
Cl26 0.0299(5) 0.0316(5) 0.0156(4) 0.0092(4) 0.0084(3) 0.0021(4)
Sb3 0.01038(10) 0.01152(10) 0.01343(10) 0.00325(7) 0.00005(7) 0.00087(7)
Cl31 0.0199(4) 0.0154(4) 0.0182(4) 0.0071(3) -0.0014(3) -0.0030(3)
Cl32 0.0231(4) 0.0148(4) 0.0316(5) 0.0057(3) -0.0069(4) -0.0065(3)
Cl33 0.0180(4) 0.0207(4) 0.0178(4) 0.0069(3) -0.0015(3) 0.0049(3)
Cl34 0.0202(4) 0.0210(4) 0.0144(4) 0.0078(3) -0.0019(3) 0.0017(3)
Cl35 0.0131(4) 0.0197(4) 0.0227(4) 0.0051(3) 0.0045(3) 0.0017(3)
Cl36 0.0121(4) 0.0259(4) 0.0265(4) 0.0049(3) 0.0035(3) 0.0089(4)
Sb4 0.01411(10) 0.01271(10) 0.01396(10) 0.00323(8) -0.00010(8) 0.00032(8)
Cl41 0.0332(5) 0.0194(4) 0.0313(5) 0.0081(4) 0.0135(4) -0.0027(4)
Cl42 0.0293(5) 0.0266(5) 0.0198(4) 0.0062(4) 0.0070(4) -0.0035(4)
Cl43 0.0395(8) 0.0476(9) 0.0215(5) 0.0301(7) 0.0049(5) 0.0110(5)
Cl44 0.0630(10) 0.0441(9) 0.0300(7) 0.0349(8) -0.0050(7) 0.0098(6)
Cl45 0.0197(5) 0.0267(7) 0.0437(7) -0.0051(4) 0.0044(5) -0.0119(5)
Cl46 0.0350(7) 0.0374(8) 0.0187(6) -0.0206(6) 0.0067(5) -0.0066(5)

loop_
_atom_site_label
_atom_site_fract_x
_atom_site_fract_y
_atom_site_fract_z
_atom_site_U_iso_or_equiv
_atom_site_thermal_displace_type
_atom_site_calc_flag
_atom_site_refinement_flags
_atom_site_occupancy
_atom_site_type_symbol
C1 0.7548(3) 0.9871(3) 0.7678(3) 0.0166(6) Uani d . 1 C
C11 0.6778(4) 0.8978(4) 0.8311(3) 0.0244(8) Uani d G 1 C
H11 0.637(4) 0.925(4) 0.875(3) 0.058(12) Uiso calc GU 1 H
H12 0.730(4) 0.873(4) 0.867(3) 0.058(12) Uiso calc GU 1 H
H13 0.631(4) 0.837(3) 0.795(3) 0.058(12) Uiso calc GU 1 H
N11 0.8346(3) 1.0833(3) 0.7997(2) 0.0184(6) Uani d . 1 N
P11 0.88569(8) 1.14786(8) 0.89489(7) 0.0157(2) Uani d . 1 P
Cl11 1.04960(9) 1.15647(10) 0.91171(8) 0.0297(2) Uani d . 1 Cl
Cl12 0.88755(12) 1.30841(9) 0.88474(8) 0.0327(2) Uani d . 1 Cl
Cl13 0.80992(9) 1.08770(9) 1.01604(7) 0.0249(2) Uani d . 1 Cl
N12 0.7413(3) 0.9668(3) 0.6740(2) 0.0184(6) Uani d . 1 N
P12 0.82344(9) 1.05355(8) 0.60066(7) 0.0159(2) Uani d . 1 P
Cl14 0.99027(8) 1.07111(8) 0.61428(7) 0.0198(2) Uani d . 1 Cl
Cl15 0.81637(9) 1.21276(8) 0.60062(7) 0.0244(2) Uani d . 1 Cl
Cl16 0.77148(10) 0.99091(9) 0.47241(7) 0.0263(2) Uani d . 1 Cl
C2 0.7357(3) 0.4782(3) 0.3052(3) 0.0162(6) Uani d . 1 C
C21 0.8206(3) 0.5485(3) 0.3794(3) 0.0207(7) Uani d G 1 C
H21 0.853(3) 0.501(3) 0.413(3) 0.029(8) Uiso calc GU 1 H
H22 0.779(3) 0.580(3) 0.420(2) 0.029(8) Uiso calc GU 1 H
H23 0.878(2) 0.609(2) 0.353(3) 0.029(8) Uiso calc GU 1 H
N21 0.6378(3) 0.3955(3) 0.3273(2) 0.0176(6) Uani d . 1 N
P21 0.57601(8) 0.33022(8) 0.41642(7) 0.0141(2) Uani d . 1 P
Cl21 0.41256(8) 0.32505(9) 0.41366(7) 0.0230(2) Uani d . 1 Cl
Cl22 0.57100(9) 0.16753(8) 0.40933(7) 0.0221(2) Uani d . 1 Cl
Cl23 0.63810(8) 0.38722(8) 0.54559(6) 0.0200(2) Uani d . 1 Cl
N22 0.7628(3) 0.5020(3) 0.2143(2) 0.0179(6) Uani d . 1 N
P22 0.68147(8) 0.43436(8) 0.12795(7) 0.0160(2) Uani d . 1 P
Cl24 0.52221(8) 0.44415(9) 0.12420(7) 0.0222(2) Uani d . 1 Cl
Cl25 0.66168(9) 0.26782(8) 0.11832(7) 0.0241(2) Uani d . 1 Cl
Cl26 0.75566(9) 0.50495(9) 0.01023(7) 0.0258(2) Uani d . 1 Cl
Sb3 0.94051(2) 0.67946(2) 0.73025(2) 0.01185(5) Uani d . 1 Sb
Cl31 0.97105(8) 0.86296(7) 0.80099(6) 0.0176(2) Uani d . 1 Cl
Cl32 0.90485(9) 0.49386(8) 0.66073(8) 0.0234(2) Uani d . 1 Cl
Cl33 1.00265(8) 0.61345(8) 0.87518(6) 0.0187(2) Uani d . 1 Cl
Cl34 0.87952(8) 0.74541(8) 0.58465(6) 0.0183(2) Uani d . 1 Cl
Cl35 1.13389(7) 0.73721(8) 0.67535(7) 0.0185(2) Uani d . 1 Cl
Cl36 0.74646(8) 0.62061(8) 0.78400(7) 0.0217(2) Uani d . 1 Cl
Sb4 0.57068(2) 0.82082(2) 0.21030(2) 0.01386(5) Uani d . 1 Sb
Cl41 0.48964(10) 0.89506(9) 0.33859(8) 0.0279(2) Uani d . 1 Cl
Cl42 0.65313(9) 0.74978(9) 0.08062(7) 0.0259(2) Uani d . 1 Cl
Cl43 0.64405(14) 0.71327(15) 0.32135(9) 0.0323(4) Uani d P 0.955(5) Cl
Cl44 0.5009(2) 0.9299(2) 0.09891(11) 0.0415(4) Uani d P 0.955(5) Cl
Cl45 0.39759(11) 0.66487(13) 0.19384(10) 0.0330(4) Uani d P 0.955(5) Cl
Cl46 0.74530(15) 0.97682(15) 0.23042(10) 0.0381(4) Uani d P 0.955(5) Cl
Cl53 0.597(2) 0.668(2) 0.3016(17) 0.018(4) Uiso d P 0.045(5) Cl
Cl54 0.531(2) 0.969(2) 0.1264(19) 0.018(4) Uiso d P 0.045(5) Cl
Cl55 0.375(2) 0.705(2) 0.1920(16) 0.018(4) Uiso d P 0.045(5) Cl
Cl56 0.751(3) 0.942(3) 0.243(2) 0.018(4) Uiso d P 0.045(5) Cl

loop_
_atom_type_symbol
_atom_type_description
_atom_type_scat_dispersion_real
_atom_type_scat_dispersion_imag
_atom_type_scat_source
C C 0.0033 0.0016 'International Tables Vol C Tables 4.2.6.8 and 6.1.1.4'
H H 0.0000 0.0000 'International Tables Vol C Tables 4.2.6.8 and 6.1.1.4'
Cl Cl 0.1484 0.1585 'International Tables Vol C Tables 4.2.6.8 and 6.1.1.4'
N N 0.0061 0.0033 'International Tables Vol C Tables 4.2.6.8 and 6.1.1.4'
P P 0.1023 0.0942 'International Tables Vol C Tables 4.2.6.8 and 6.1.1.4'
Sb Sb -0.5866 1.5461 'International Tables Vol C Tables 4.2.6.8 and 6.1.1.4'

loop_
_geom_angle_atom_site_label_1
_geom_angle_atom_site_label_2
_geom_angle_atom_site_label_3
_geom_angle
_geom_angle_publ_flag
N11 C1 N12 119.3(3) yes
N11 C1 C11 124.0(4) yes
N12 C1 C11 116.7(3) yes
C1 N11 P11 140.9(3) yes
N11 P11 Cl12 108.60(14) yes
N11 P11 Cl11 109.91(14) yes
Cl12 P11 Cl11 105.64(7) yes
N11 P11 Cl13 118.97(13) yes
Cl12 P11 Cl13 106.92(7) yes
Cl11 P11 Cl13 106.00(6) yes
C1 N12 P12 120.6(3) yes
N12 P12 Cl16 106.48(13) yes
N12 P12 Cl14 115.01(13) yes
Cl16 P12 Cl14 107.48(6) yes
N12 P12 Cl15 116.13(13) yes
Cl16 P12 Cl15 105.87(6) yes
Cl14 P12 Cl15 105.24(6) yes
N22 C2 N21 120.3(3) yes
N22 C2 C21 116.8(3) yes
N21 C2 C21 122.9(3) yes
C2 N21 P21 139.5(3) yes
N21 P21 Cl21 109.42(13) yes
N21 P21 Cl22 109.40(13) yes
Cl21 P21 Cl22 105.43(6) yes
N21 P21 Cl23 119.26(13) yes
Cl21 P21 Cl23 106.02(6) yes
Cl22 P21 Cl23 106.43(6) yes
C2 N22 P22 122.3(3) yes
N22 P22 Cl26 106.56(13) yes
N22 P22 Cl24 115.33(13) yes
Cl26 P22 Cl24 106.70(6) yes
N22 P22 Cl25 115.55(13) yes
Cl26 P22 Cl25 106.60(6) yes
Cl24 P22 Cl25 105.48(6) yes
Cl31 Sb3 Cl35 91.34(3) yes
Cl31 Sb3 Cl36 89.08(4) yes
Cl35 Sb3 Cl36 179.50(3) yes
Cl31 Sb3 Cl32 178.51(3) yes
Cl35 Sb3 Cl32 90.15(4) yes
Cl36 Sb3 Cl32 89.43(4) yes
Cl31 Sb3 Cl33 90.17(3) yes
Cl35 Sb3 Cl33 90.03(3) yes
Cl36 Sb3 Cl33 90.23(3) yes
Cl32 Sb3 Cl33 89.82(4) yes
Cl31 Sb3 Cl34 89.99(3) yes
Cl35 Sb3 Cl34 89.59(3) yes
Cl36 Sb3 Cl34 90.15(3) yes
Cl32 Sb3 Cl34 90.02(4) yes
Cl33 Sb3 Cl34 179.59(3) yes
Cl56 Sb4 Cl54 89.0(8) yes
Cl56 Sb4 Cl45 167.3(7) yes
Cl54 Sb4 Cl45 103.7(6) yes
Cl56 Sb4 Cl55 173.2(10) yes
Cl54 Sb4 Cl55 90.2(8) yes
Cl45 Sb4 Cl55 15.5(7) yes
Cl56 Sb4 Cl46 11.9(6) yes
Cl54 Sb4 Cl46 77.2(6) yes
Cl45 Sb4 Cl46 178.75(5) yes
Cl55 Sb4 Cl46 164.9(7) yes
Cl56 Sb4 Cl53 94.0(9) yes
Cl54 Sb4 Cl53 175.4(8) yes
Cl45 Sb4 Cl53 73.4(7) yes
Cl55 Sb4 Cl53 86.4(8) yes
Cl46 Sb4 Cl53 105.7(7) yes
Cl56 Sb4 Cl44 101.4(7) yes
Cl54 Sb4 Cl44 15.3(7) yes
Cl45 Sb4 Cl44 91.02(6) yes
Cl55 Sb4 Cl44 78.9(6) yes
Cl46 Sb4 Cl44 90.02(6) yes
Cl53 Sb4 Cl44 163.6(7) yes
Cl56 Sb4 Cl43 77.7(7) yes
Cl54 Sb4 Cl43 164.2(7) yes
Cl45 Sb4 Cl43 89.87(6) yes
Cl55 Sb4 Cl43 102.0(6) yes
Cl46 Sb4 Cl43 89.09(6) yes
Cl53 Sb4 Cl43 17.1(7) yes
Cl44 Sb4 Cl43 179.00(6) yes
Cl56 Sb4 Cl41 92.7(8) yes
Cl54 Sb4 Cl41 82.4(6) yes
Cl45 Sb4 Cl41 89.91(5) yes
Cl55 Sb4 Cl41 80.5(7) yes
Cl46 Sb4 Cl41 89.39(5) yes
Cl53 Sb4 Cl41 94.0(5) yes
Cl44 Sb4 Cl41 90.78(5) yes
Cl43 Sb4 Cl41 89.66(4) yes
Cl56 Sb4 Cl42 86.8(8) yes
Cl54 Sb4 Cl42 96.7(6) yes
Cl45 Sb4 Cl42 90.81(4) yes
Cl55 Sb4 Cl42 100.0(7) yes
Cl46 Sb4 Cl42 89.91(5) yes
Cl53 Sb4 Cl42 86.9(5) yes
Cl44 Sb4 Cl42 88.49(5) yes
Cl43 Sb4 Cl42 91.06(4) yes
Cl41 Sb4 Cl42 178.98(4) yes
Cl53 Cl43 Sb4 80.6(18) yes
Cl54 Cl44 Sb4 80.(2) yes
Cl55 Cl45 Sb4 83.(2) yes
Cl43 Cl53 Sb4 82.3(18) yes
Cl44 Cl54 Sb4 85.(2) yes
Cl45 Cl55 Sb4 81.(2) yes

loop_
_geom_bond_atom_site_label_1
_geom_bond_atom_site_label_2
_geom_bond_distance
_geom_bond_publ_flag
C1 N11 1.328(5) yes
C1 N12 1.331(5) yes
C1 C11 1.492(5) yes
N11 P11 1.557(3) yes
P11 Cl12 1.9616(14) yes
P11 Cl11 1.9665(14) yes
P11 Cl13 1.9706(13) yes
N12 P12 1.591(3) yes
P12 Cl16 1.9581(13) yes
P12 Cl14 1.9705(14) yes
P12 Cl15 1.9764(13) yes
C2 N22 1.328(5) yes
C2 N21 1.330(5) yes
C2 C21 1.502(5) yes
N21 P21 1.551(3) yes
P21 Cl21 1.9632(13) yes
P21 Cl22 1.9731(13) yes
P21 Cl23 1.9781(13) yes
N22 P22 1.591(3) yes
P22 Cl26 1.9556(14) yes
P22 Cl24 1.9740(13) yes
P22 Cl25 1.9762(14) yes
Sb3 Cl31 2.3645(9) yes
Sb3 Cl35 2.3657(9) yes
Sb3 Cl36 2.3673(9) yes
Sb3 Cl32 2.3714(10) yes
Sb3 Cl33 2.3788(9) yes
Sb3 Cl34 2.3806(9) yes
Sb4 Cl56 2.25(3) yes
Sb4 Cl54 2.34(2) yes
Sb4 Cl45 2.3430(11) yes
Sb4 Cl55 2.35(2) yes
Sb4 Cl46 2.3598(12) yes
Sb4 Cl53 2.36(2) yes
Sb4 Cl44 2.3670(13) yes
Sb4 Cl43 2.3743(11) yes
Sb4 Cl41 2.3768(11) yes
Sb4 Cl42 2.3814(10) yes
Cl43 Cl53 0.70(3) yes
Cl44 Cl54 0.63(3) yes
Cl45 Cl55 0.63(3) yes

loop_
_geom_torsion_atom_site_label_1
_geom_torsion_atom_site_label_2
_geom_torsion_atom_site_label_3
_geom_torsion_atom_site_label_4
_geom_torsion
_geom_torsion_publ_flag
N12 C1 N11 P11 -179.8(3) yes
C11 C1 N11 P11 -0.1(7) yes
C1 N11 P11 Cl12 -130.0(4) yes
C1 N11 P11 Cl11 114.9(4) yes
C1 N11 P11 Cl13 -7.5(5) yes
N11 C1 N12 P12 2.8(5) yes
C11 C1 N12 P12 -176.9(3) yes
C1 N12 P12 Cl16 -179.4(3) yes
C1 N12 P12 Cl14 61.7(3) yes
C1 N12 P12 Cl15 -61.8(3) yes
N22 C2 N21 P21 172.5(3) yes
C21 C2 N21 P21 -7.3(7) yes
C2 N21 P21 Cl21 132.8(4) yes
C2 N21 P21 Cl22 -112.2(4) yes
C2 N21 P21 Cl23 10.6(5) yes
N21 C2 N22 P22 0.0(5) yes
C21 C2 N22 P22 179.8(3) yes
C2 N22 P22 Cl26 177.7(3) yes
C2 N22 P22 Cl24 59.6(3) yes
C2 N22 P22 Cl25 -64.1(3) yes
Cl56 Sb4 Cl43 Cl53 -162.(2) yes
Cl54 Sb4 Cl43 Cl53 165.(3) yes
Cl45 Sb4 Cl43 Cl53 14.8(18) yes
Cl55 Sb4 Cl43 Cl53 24.5(19) yes
Cl46 Sb4 Cl43 Cl53 -165.9(18) yes
Cl53 Sb4 Cl43 Cl53 0.000(11) yes
Cl44 Sb4 Cl43 Cl53 -139.(3) yes
Cl41 Sb4 Cl43 Cl53 104.7(18) yes
Cl42 Sb4 Cl43 Cl53 -76.0(18) yes
Cl56 Sb4 Cl44 Cl54 -36.(2) yes
Cl54 Sb4 Cl44 Cl54 0.00(2) yes
Cl45 Sb4 Cl44 Cl54 147.(2) yes
Cl55 Sb4 Cl44 Cl54 137.(2) yes
Cl46 Sb4 Cl44 Cl54 -33.(2) yes
Cl53 Sb4 Cl44 Cl54 164.(3) yes
Cl43 Sb4 Cl44 Cl54 -60.(4) yes
Cl41 Sb4 Cl44 Cl54 57.(2) yes
Cl42 Sb4 Cl44 Cl54 -123.(2) yes
Cl56 Sb4 Cl45 Cl55 154.(4) yes
Cl54 Sb4 Cl45 Cl55 -30.(2) yes
Cl55 Sb4 Cl45 Cl55 0.000(2) yes
Cl46 Sb4 Cl45 Cl55 108.(4) yes
Cl53 Sb4 Cl45 Cl55 147.(2) yes
Cl44 Sb4 Cl45 Cl55 -39.(2) yes
Cl43 Sb4 Cl45 Cl55 142.(2) yes
Cl41 Sb4 Cl45 Cl55 52.(2) yes
Cl42 Sb4 Cl45 Cl55 -127.(2) yes
Sb4 Cl43 Cl53 Sb4 0.000(4) yes
Cl56 Sb4 Cl53 Cl43 17.2(19) yes
Cl54 Sb4 Cl53 Cl43 -114.(10) yes
Cl45 Sb4 Cl53 Cl43 -164.5(19) yes
Cl55 Sb4 Cl53 Cl43 -156.0(19) yes
Cl46 Sb4 Cl53 Cl43 14.7(19) yes
Cl44 Sb4 Cl53 Cl43 177.7(2) yes
Cl43 Sb4 Cl53 Cl43 0.000(11) yes
Cl41 Sb4 Cl53 Cl43 -75.8(17) yes
Cl42 Sb4 Cl53 Cl43 103.7(17) yes
Sb4 Cl44 Cl54 Sb4 0.000(5) yes
Cl56 Sb4 Cl54 Cl44 145.(2) yes
Cl45 Sb4 Cl54 Cl44 -35.(2) yes
Cl55 Sb4 Cl54 Cl44 -42.(2) yes
Cl46 Sb4 Cl54 Cl44 146.(2) yes
Cl53 Sb4 Cl54 Cl44 -84.(11) yes
Cl44 Sb4 Cl54 Cl44 0.00(2) yes
Cl43 Sb4 Cl54 Cl44 176.8(2) yes
Cl41 Sb4 Cl54 Cl44 -123.(2) yes
Cl42 Sb4 Cl54 Cl44 58.(2) yes
Sb4 Cl45 Cl55 Sb4 0.0 yes
Cl56 Sb4 Cl55 Cl45 -126.(7) yes
Cl54 Sb4 Cl55 Cl45 151.(2) yes
Cl45 Sb4 Cl55 Cl45 0.000(2) yes
Cl46 Sb4 Cl55 Cl45 -175.4(3) yes
Cl53 Sb4 Cl55 Cl45 -32.(2) yes
Cl44 Sb4 Cl55 Cl45 141.(2) yes
Cl43 Sb4 Cl55 Cl45 -39.(2) yes
Cl41 Sb4 Cl55 Cl45 -127.(2) yes
Cl42 Sb4 Cl55 Cl45 54.(2) yes
